data_2209090
loop_
_publ_author_name
'Bauri, A. K.'
'Nayak, S. K.'
'Foro, Sabine'
'Lindner, Hans-J\"org'

_publ_section_title
;
 Malabaricone C monohydrate
;
_journal_coeditor_code BT2058
_journal_issue 6
_journal_name_full 'Acta Crystallographica Section E'
_journal_page_first o2202
_journal_page_last o2203
_journal_paper_doi 10.1107/S1600536806015273
_journal_volume 62
_journal_year 2006
_chemical_formula_iupac 'C21 H26 O5, H2 O'
_chemical_formula_moiety 'C21 H26 O5, H2 O'
_chemical_formula_sum 'C21 H28 O6'
_chemical_formula_weight 376.43
_chemical_melting_point 396
_chemical_name_common malabaricone-D
_chemical_name_systematic
;
1-(2,6-dihydroxyphenyl)-9-(3,4-dihydroxyphenyl)nonan-1-one monohydrate
;
_space_group_IT_number 19
_symmetry_cell_setting orthorhombic
_symmetry_space_group_name_Hall 'P 2ac 2ab'
_symmetry_space_group_name_H-M 'P 21 21 21'
_atom_sites_solution_hydrogens geom
_atom_sites_solution_primary direct
_atom_sites_solution_secondary difmap
_audit_creation_method SHELXL-97
_cell_angle_alpha 90.00
_cell_angle_beta 90.00
_cell_angle_gamma 90.00
_cell_formula_units_Z 4
_cell_length_a 5.4549(6)
_cell_length_b 9.1760(10)
_cell_length_c 40.718(3)
_cell_measurement_reflns_used 25
_cell_measurement_temperature 299(2)
_cell_measurement_theta_max 20.19
_cell_measurement_theta_min 5.81
_cell_volume 2038.1(3)
_computing_cell_refinement
;
CAD-4/PC
;
_computing_data_collection
;
CAD-4/PC (Enraf--Nonius, 1996)
;
_computing_data_reduction 'REDU4 (Stoe & Cie, 1987)'
_computing_molecular_graphics 'PLATON (Spek, 2003)'
_computing_publication_material SHELXL97
_computing_structure_refinement 'SHELXL97 (Sheldrick, 1997)'
_computing_structure_solution 'SHELXS97 (Sheldrick, 1997)'
_diffrn_ambient_temperature 299(2)
_diffrn_measured_fraction_theta_full 1.000
_diffrn_measured_fraction_theta_max 1.000
_diffrn_measurement_device_type 'Enraf--Nonius CAD-4'
_diffrn_measurement_method \W/2\q
_diffrn_radiation_monochromator graphite
_diffrn_radiation_source 'fine-focus sealed tube'
_diffrn_radiation_type CuK\a
_diffrn_radiation_wavelength 1.54180
_diffrn_reflns_av_R_equivalents 0.0321
_diffrn_reflns_av_sigmaI/netI 0.0170
_diffrn_reflns_limit_h_max 6
_diffrn_reflns_limit_h_min -6
_diffrn_reflns_limit_k_max 0
_diffrn_reflns_limit_k_min -10
_diffrn_reflns_limit_l_max 0
_diffrn_reflns_limit_l_min -48
_diffrn_reflns_number 3822
_diffrn_reflns_theta_full 66.96
_diffrn_reflns_theta_max 66.96
_diffrn_reflns_theta_min 2.17
_diffrn_standards_decay_% 1
_diffrn_standards_interval_time 120
_diffrn_standards_number 3
_exptl_absorpt_coefficient_mu 0.732
_exptl_absorpt_correction_type none
_exptl_crystal_colour 'dark yellow'
_exptl_crystal_density_diffrn 1.227
_exptl_crystal_density_method 'not measured'
_exptl_crystal_description 'long needle'
_exptl_crystal_F_000 808
_exptl_crystal_size_max 0.55
_exptl_crystal_size_mid 0.25
_exptl_crystal_size_min 0.20
_refine_diff_density_max 0.202
_refine_diff_density_min -0.207
_refine_ls_abs_structure_details 'Flack (1983), 1404 Friedel pairs'
_refine_ls_abs_structure_Flack -0.1(2)
_refine_ls_extinction_coef 0.0035(6)
_refine_ls_extinction_expression Fc^*^=kFc[1+0.001xFc^2^\l^3^/sin(2\q)]^-1/4^
_refine_ls_extinction_method SHELXL97
_refine_ls_goodness_of_fit_ref 1.044
_refine_ls_hydrogen_treatment mixed
_refine_ls_matrix_type full
_refine_ls_number_parameters 263
_refine_ls_number_reflns 3566
_refine_ls_number_restraints 7
_refine_ls_restrained_S_all 1.044
_refine_ls_R_factor_all 0.0510
_refine_ls_R_factor_gt 0.0476
_refine_ls_shift/su_max 0.007
_refine_ls_shift/su_mean 0.001
_refine_ls_structure_factor_coef Fsqd
_refine_ls_weighting_details 'calc w=1/[\s^2^(Fo^2^)+(0.1014P)^2^+0.1804P] where P=(Fo^2^+2Fc^2^)/3'
_refine_ls_weighting_scheme calc
_refine_ls_wR_factor_gt 0.1334
_refine_ls_wR_factor_ref 0.1369
_reflns_number_gt 3323
_reflns_number_total 3566
_reflns_threshold_expression I>2\s(I)
_cod_data_source_file bt2058.cif
_cod_data_source_block I
_cod_database_code 2209090
_cod_database_fobs_code 2209090

loop_
_symmetry_equiv_pos_as_xyz
'x, y, z'
'-x+1/2, -y, z+1/2'
'x+1/2, -y+1/2, -z'
'-x, y+1/2, -z+1/2'

loop_
_atom_site_type_symbol
_atom_site_label
_atom_site_fract_x
_atom_site_fract_y
_atom_site_fract_z
_atom_site_U_iso_or_equiv
_atom_site_adp_type
_atom_site_calc_flag
_atom_site_refinement_flags
_atom_site_occupancy
O O1 0.5695(3) 0.13747(18) 0.00484(3) 0.0626(4) Uani d D 1
H H1O 0.489(5) 0.157(3) 0.0223(5) 0.075 Uiso d D 1
O O2 0.8195(3) -0.18660(18) 0.09091(3) 0.0616(4) Uani d D 1
H H2O 0.910(5) -0.260(2) 0.0932(6) 0.074 Uiso d D 1
O O3 0.3470(3) 0.13347(17) 0.05833(3) 0.0578(4) Uani d . 1
O O4 -0.1463(3) 0.08933(17) 0.39972(4) 0.0619(4) Uani d D 1
H H4O -0.140(5) 0.023(2) 0.4151(5) 0.074 Uiso d D 1
O O5 -0.5390(3) -0.0720(2) 0.41482(4) 0.0625(4) Uani d D 1
H H5O -0.664(4) -0.111(3) 0.4200(7) 0.075 Uiso d D 1
C C1 0.7187(4) 0.0343(2) 0.01766(4) 0.0466(4) Uani d . 1
C C2 0.9055(4) -0.0157(2) -0.00246(5) 0.0545(5) Uani d . 1
H H2 0.9247 0.0216 -0.0235 0.065 Uiso calc R 1
C C3 1.0616(4) -0.1209(2) 0.00913(5) 0.0560(5) Uani d . 1
H H3 1.1883 -0.1537 -0.0043 0.067 Uiso calc R 1
C C4 1.0358(4) -0.1792(2) 0.04005(5) 0.0518(4) Uani d . 1
H H4 1.1426 -0.2514 0.0473 0.062 Uiso calc R 1
C C5 0.8483(3) -0.1294(2) 0.06060(4) 0.0453(4) Uani d . 1
C C6 0.6848(3) -0.01972(19) 0.04996(4) 0.0429(4) Uani d . 1
C C7 0.4870(3) 0.04190(19) 0.07041(4) 0.0440(4) Uani d . 1
C C8 0.4482(4) -0.0006(2) 0.10564(4) 0.0542(5) Uani d . 1
H H8A 0.6019 0.0106 0.1173 0.065 Uiso calc R 1
H H8B 0.4036 -0.1028 0.1065 0.065 Uiso calc R 1
C C9 0.2524(4) 0.0871(2) 0.12326(5) 0.0542(5) Uani d . 1
H H9A 0.3006 0.1889 0.1238 0.065 Uiso calc R 1
H H9B 0.0995 0.0802 0.1112 0.065 Uiso calc R 1
C C10 0.2127(6) 0.0335(3) 0.15806(5) 0.0774(8) Uani d . 1
H H10A 0.1582 -0.0671 0.1572 0.093 Uiso calc R 1
H H10B 0.3689 0.0349 0.1695 0.093 Uiso calc R 1
C C11 0.0299(5) 0.1199(3) 0.17788(5) 0.0715(7) Uani d . 1
H H11A -0.1215 0.1275 0.1655 0.086 Uiso calc R 1
H H11B 0.0930 0.2178 0.1810 0.086 Uiso calc R 1
C C12 -0.0255(6) 0.0537(4) 0.21116(6) 0.0888(9) Uani d . 1
H H12A -0.0897 -0.0438 0.2079 0.107 Uiso calc R 1
H H12B 0.1269 0.0447 0.2233 0.107 Uiso calc R 1
C C13 -0.2052(6) 0.1386(4) 0.23178(6) 0.0796(8) Uani d . 1
H H13A -0.3583 0.1471 0.2198 0.096 Uiso calc R 1
H H13B -0.1416 0.2362 0.2351 0.096 Uiso calc R 1
C C14 -0.2562(6) 0.0701(4) 0.26498(6) 0.0799(8) Uani d . 1
H H14A -0.3247 -0.0262 0.2615 0.096 Uiso calc R 1
H H14B -0.1019 0.0583 0.2765 0.096 Uiso calc R 1
C C15 -0.4280(6) 0.1558(4) 0.28632(5) 0.0800(7) Uani d . 1
H H15A -0.5865 0.1613 0.2756 0.096 Uiso calc R 1
H H15B -0.3659 0.2543 0.2885 0.096 Uiso calc R 1
C C16 -0.4616(4) 0.0910(3) 0.32025(5) 0.0622(6) Uani d . 1
C C17 -0.2887(4) 0.1160(2) 0.34476(5) 0.0560(5) Uani d . 1
H H17 -0.1506 0.1717 0.3401 0.067 Uiso calc R 1
C C18 -0.3184(4) 0.0598(2) 0.37576(5) 0.0474(4) Uani d . 1
C C19 -0.5231(3) -0.0236(2) 0.38351(4) 0.0473(4) Uani d . 1
C C20 -0.6911(4) -0.0536(3) 0.35898(5) 0.0629(6) Uani d . 1
H H20 -0.8266 -0.1118 0.3635 0.076 Uiso calc R 1
C C21 -0.6581(4) 0.0028(3) 0.32784(5) 0.0712(7) Uani d . 1
H H21 -0.7716 -0.0193 0.3115 0.085 Uiso calc R 1
O O6 -0.0078(3) 0.35116(19) 0.06311(3) 0.0577(4) Uani d D 1
H H61O -0.004(5) 0.359(2) 0.0424(4) 0.069 Uiso d D 1
H H62O 0.041(5) 0.269(2) 0.0683(5) 0.069 Uiso d D 1

loop_
_atom_site_aniso_label
_atom_site_aniso_U_11
_atom_site_aniso_U_22
_atom_site_aniso_U_33
_atom_site_aniso_U_12
_atom_site_aniso_U_13
_atom_site_aniso_U_23
O1 0.0632(9) 0.0797(9) 0.0448(7) 0.0219(8) 0.0085(7) 0.0129(7)
O2 0.0601(9) 0.0758(9) 0.0488(8) 0.0267(8) 0.0075(6) 0.0119(7)
O3 0.0544(8) 0.0711(8) 0.0479(7) 0.0219(7) 0.0061(6) 0.0044(6)
O4 0.0550(8) 0.0776(9) 0.0532(7) -0.0258(8) -0.0089(7) 0.0019(7)
O5 0.0384(7) 0.0987(11) 0.0503(7) -0.0172(8) 0.0003(6) 0.0144(7)
C1 0.0427(10) 0.0542(10) 0.0428(9) 0.0007(8) 0.0021(7) 0.0012(7)
C2 0.0468(11) 0.0707(12) 0.0460(10) -0.0008(9) 0.0087(8) -0.0003(8)
C3 0.0386(10) 0.0741(12) 0.0552(10) 0.0038(10) 0.0096(9) -0.0083(9)
C4 0.0372(9) 0.0626(10) 0.0556(10) 0.0078(9) 0.0017(8) -0.0040(8)
C5 0.0373(9) 0.0554(9) 0.0431(9) 0.0032(8) -0.0013(7) -0.0020(7)
C6 0.0380(9) 0.0510(9) 0.0398(8) 0.0002(7) 0.0003(7) -0.0027(7)
C7 0.0397(9) 0.0497(9) 0.0427(8) 0.0012(8) 0.0021(7) -0.0009(7)
C8 0.0497(11) 0.0683(12) 0.0447(10) 0.0106(10) 0.0075(8) 0.0032(8)
C9 0.0522(11) 0.0652(11) 0.0453(10) 0.0077(9) 0.0102(9) 0.0028(9)
C10 0.0842(18) 0.0978(17) 0.0503(12) 0.0294(15) 0.0232(12) 0.0174(12)
C11 0.0699(15) 0.0972(17) 0.0474(11) 0.0173(14) 0.0143(10) 0.0097(11)
C12 0.0891(19) 0.124(2) 0.0533(12) 0.0291(19) 0.0269(13) 0.0203(14)
C13 0.0754(16) 0.114(2) 0.0496(12) 0.0199(16) 0.0140(11) 0.0096(13)
C14 0.0762(17) 0.116(2) 0.0476(11) 0.0223(16) 0.0157(12) 0.0094(13)
C15 0.0749(16) 0.1142(19) 0.0510(12) 0.0250(16) 0.0081(12) 0.0108(13)
C16 0.0553(12) 0.0888(15) 0.0426(9) 0.0128(12) 0.0079(9) -0.0002(10)
C17 0.0496(11) 0.0663(12) 0.0520(11) -0.0054(9) 0.0084(9) 0.0031(9)
C18 0.0399(9) 0.0576(10) 0.0447(9) -0.0062(8) 0.0013(7) -0.0052(8)
C19 0.0346(9) 0.0644(10) 0.0431(8) -0.0027(8) 0.0018(7) -0.0025(8)
C20 0.0390(10) 0.0949(15) 0.0549(11) -0.0118(11) -0.0032(8) -0.0038(11)
C21 0.0478(12) 0.118(2) 0.0474(11) 0.0003(14) -0.0088(9) -0.0085(12)
O6 0.0441(7) 0.0834(9) 0.0455(7) 0.0200(7) 0.0034(6) -0.0011(7)

loop_
_atom_type_symbol
_atom_type_description
_atom_type_scat_dispersion_real
_atom_type_scat_dispersion_imag
_atom_type_scat_source
C C 0.0181 0.0091 'International Tables Vol C Tables 4.2.6.8 and 6.1.1.4'
H H 0.0000 0.0000 'International Tables Vol C Tables 4.2.6.8 and 6.1.1.4'
O O 0.0492 0.0322 'International Tables Vol C Tables 4.2.6.8 and 6.1.1.4'

loop_
_geom_angle_atom_site_label_1
_geom_angle_atom_site_label_2
_geom_angle_atom_site_label_3
_geom_angle
C1 O1 H1O 97.7(18)
C5 O2 H2O 110.1(18)
C18 O4 H4O 113.3(19)
C19 O5 H5O 117(2)
O1 C1 C2 116.48(17)
O1 C1 C6 121.62(17)
C2 C1 C6 121.90(18)
C3 C2 C1 119.11(18)
C3 C2 H2 120.4
C1 C2 H2 120.4
C2 C3 C4 121.69(18)
C2 C3 H3 119.2
C4 C3 H3 119.2
C3 C4 C5 119.72(18)
C3 C4 H4 120.1
C5 C4 H4 120.1
O2 C5 C4 120.36(17)
O2 C5 C6 118.90(16)
C4 C5 C6 120.74(17)
C5 C6 C1 116.82(16)
C5 C6 C7 124.18(16)
C1 C6 C7 118.99(16)
O3 C7 C6 119.16(16)
O3 C7 C8 117.98(16)
C6 C7 C8 122.86(16)
C7 C8 C9 114.40(17)
C7 C8 H8A 108.7
C9 C8 H8A 108.7
C7 C8 H8B 108.7
C9 C8 H8B 108.7
H8A C8 H8B 107.6
C10 C9 C8 111.71(18)
C10 C9 H9A 109.3
C8 C9 H9A 109.3
C10 C9 H9B 109.3
C8 C9 H9B 109.3
H9A C9 H9B 107.9
C11 C10 C9 115.1(2)
C11 C10 H10A 108.5
C9 C10 H10A 108.5
C11 C10 H10B 108.5
C9 C10 H10B 108.5
H10A C10 H10B 107.5
C10 C11 C12 113.5(2)
C10 C11 H11A 108.9
C12 C11 H11A 108.9
C10 C11 H11B 108.9
C12 C11 H11B 108.9
H11A C11 H11B 107.7
C13 C12 C11 114.9(2)
C13 C12 H12A 108.5
C11 C12 H12A 108.5
C13 C12 H12B 108.5
C11 C12 H12B 108.5
H12A C12 H12B 107.5
C12 C13 C14 113.7(2)
C12 C13 H13A 108.8
C14 C13 H13A 108.8
C12 C13 H13B 108.8
C14 C13 H13B 108.8
H13A C13 H13B 107.7
C15 C14 C13 114.5(2)
C15 C14 H14A 108.6
C13 C14 H14A 108.6
C15 C14 H14B 108.6
C13 C14 H14B 108.6
H14A C14 H14B 107.6
C14 C15 C16 113.5(2)
C14 C15 H15A 108.9
C16 C15 H15A 108.9
C14 C15 H15B 108.9
C16 C15 H15B 108.9
H15A C15 H15B 107.7
C21 C16 C17 117.6(2)
C21 C16 C15 121.9(2)
C17 C16 C15 120.5(2)
C18 C17 C16 121.1(2)
C18 C17 H17 119.4
C16 C17 H17 119.4
C17 C18 O4 119.71(18)
C17 C18 C19 120.69(17)
O4 C18 C19 119.58(17)
O5 C19 C20 124.96(18)
O5 C19 C18 116.49(16)
C20 C19 C18 118.53(17)
C21 C20 C19 120.2(2)
C21 C20 H20 119.9
C19 C20 H20 119.9
C16 C21 C20 121.8(2)
C16 C21 H21 119.1
C20 C21 H21 119.1
H61O O6 H62O 109(2)

loop_
_geom_bond_atom_site_label_1
_geom_bond_atom_site_label_2
_geom_bond_distance
O1 C1 1.353(2)
O1 H1O 0.857(17)
O2 C5 1.350(2)
O2 H2O 0.836(17)
O3 C7 1.237(2)
O4 C18 1.381(2)
O4 H4O 0.874(17)
O5 C19 1.353(2)
O5 H5O 0.795(18)
C1 C2 1.386(3)
C1 C6 1.418(3)
C2 C3 1.372(3)
C2 H2 0.9300
C3 C4 1.375(3)
C3 H3 0.9300
C4 C5 1.398(3)
C4 H4 0.9300
C5 C6 1.413(3)
C6 C7 1.476(2)
C7 C8 1.501(2)
C8 C9 1.518(3)
C8 H8A 0.9700
C8 H8B 0.9700
C9 C10 1.516(3)
C9 H9A 0.9700
C9 H9B 0.9700
C10 C11 1.508(3)
C10 H10A 0.9700
C10 H10B 0.9700
C11 C12 1.515(3)
C11 H11A 0.9700
C11 H11B 0.9700
C12 C13 1.507(4)
C12 H12A 0.9700
C12 H12B 0.9700
C13 C14 1.516(3)
C13 H13A 0.9700
C13 H13B 0.9700
C14 C15 1.501(4)
C14 H14A 0.9700
C14 H14B 0.9700
C15 C16 1.515(3)
C15 H15A 0.9700
C15 H15B 0.9700
C16 C21 1.379(4)
C16 C17 1.392(3)
C17 C18 1.373(3)
C17 H17 0.9300
C18 C19 1.390(3)
C19 C20 1.383(3)
C20 C21 1.381(3)
C20 H20 0.9300
C21 H21 0.9300
O6 H61O 0.847(15)
O6 H62O 0.824(16)

loop_
_geom_hbond_atom_site_label_D
_geom_hbond_atom_site_label_H
_geom_hbond_atom_site_label_A
_geom_hbond_site_symmetry_A
_geom_hbond_distance_DH
_geom_hbond_distance_HA
_geom_hbond_distance_DA
_geom_hbond_angle_DHA
O1 H1O O3 . 0.857(17) 1.671(19) 2.4938(19) 160(3)
O2 H2O O4 4_645 0.836(17) 1.916(18) 2.748(2) 173(3)
O4 H4O O6 4_545 0.874(17) 1.98(2) 2.788(2) 153(3)
O4 H4O O5 . 0.874(17) 2.34(3) 2.675(2) 103(2)
O5 H5O O6 4_445 0.795(18) 1.952(19) 2.724(2) 164(3)
O6 H61O O1 3_455 0.847(15) 1.964(17) 2.8006(19) 169(3)
O6 H62O O3 . 0.824(16) 2.12(2) 2.788(2) 138(2)

loop_
_geom_torsion_atom_site_label_1
_geom_torsion_atom_site_label_2
_geom_torsion_atom_site_label_3
_geom_torsion_atom_site_label_4
_geom_torsion
O1 C1 C2 C3 -179.60(19)
C6 C1 C2 C3 0.3(3)
C1 C2 C3 C4 0.8(3)
C2 C3 C4 C5 -0.9(3)
C3 C4 C5 O2 179.42(18)
C3 C4 C5 C6 0.0(3)
O2 C5 C6 C1 -178.48(17)
C4 C5 C6 C1 1.0(3)
O2 C5 C6 C7 2.4(3)
C4 C5 C6 C7 -178.13(18)
O1 C1 C6 C5 178.75(18)
C2 C1 C6 C5 -1.1(3)
O1 C1 C6 C7 -2.1(3)
C2 C1 C6 C7 178.05(17)
C5 C6 C7 O3 -177.03(18)
C1 C6 C7 O3 3.9(3)
C5 C6 C7 C8 3.6(3)
C1 C6 C7 C8 -175.53(18)
O3 C7 C8 C9 -5.7(3)
C6 C7 C8 C9 173.77(17)
C7 C8 C9 C10 176.9(2)
C8 C9 C10 C11 177.0(2)
C9 C10 C11 C12 173.7(3)
C10 C11 C12 C13 179.2(3)
C11 C12 C13 C14 -179.8(3)
C12 C13 C14 C15 178.0(3)
C13 C14 C15 C16 -175.8(3)
C14 C15 C16 C21 -97.2(3)
C14 C15 C16 C17 81.0(3)
C21 C16 C17 C18 -2.7(3)
C15 C16 C17 C18 179.0(2)
C16 C17 C18 O4 -178.5(2)
C16 C17 C18 C19 -0.1(3)
C17 C18 C19 O5 -178.80(19)
O4 C18 C19 O5 -0.4(3)
C17 C18 C19 C20 2.6(3)
O4 C18 C19 C20 -179.1(2)
O5 C19 C20 C21 179.4(2)
C18 C19 C20 C21 -2.1(3)
C17 C16 C21 C20 3.2(4)
C15 C16 C21 C20 -178.6(3)
C19 C20 C21 C16 -0.8(4)

loop_
_cod_related_entry_id
_cod_related_entry_database
_cod_related_entry_code
1 ChemSpider 21128234
